data_4501612
loop_
_publ_author_name
'Ji, Bao-Ming'
'Deng, Dong-Sheng'
'Lan, Hong-Hong'
'Du, Chen-Xia'
'Pan, Shi-Lie'
'Liu, Bin'

_publ_section_title
;
 A Novel 3D Porous Cu(II)-Based Metal&#x2212;Organic Framework Built from
 H4hbpdc Ligand: Synthesis, Structure, and Magnetic Characterization
 (H4hbpdc =
 3,3&#x2032;-Dihydroxy-2,2&#x2032;-bipyridine-6,6&#x2032;-dicarboxylic)
;
_journal_issue 7
_journal_name_full 'Crystal Growth &amp; Design'
_journal_page_first 2851
_journal_paper_doi 10.1021/cg1001573
_journal_volume 10
_journal_year 2010
_chemical_formula_sum 'C12 H10 Cu3 N2 O10'
_chemical_formula_weight 532.84
_chemical_name_systematic
;

 ?

;
_space_group_IT_number 15
_symmetry_cell_setting monoclinic
_symmetry_space_group_name_Hall '-C 2yc'
_symmetry_space_group_name_H-M 'C 1 2/c 1'
_atom_sites_solution_hydrogens geom
_atom_sites_solution_primary direct
_atom_sites_solution_secondary difmap
_audit_creation_method SHELXL-97
_cell_angle_alpha 90.00
_cell_angle_beta 106.112(2)
_cell_angle_gamma 90.00
_cell_formula_units_Z 4
_cell_length_a 16.892(3)
_cell_length_b 15.722(2)
_cell_length_c 5.8595(9)
_cell_measurement_reflns_used 2067
_cell_measurement_temperature 293(2)
_cell_measurement_theta_max 27.42
_cell_measurement_theta_min 3.61
_cell_volume 1495.0(4)
_computing_cell_refinement 'Bruker SMART'
_computing_data_collection 'Bruker SMART'
_computing_data_reduction 'Bruker SAINT'
_computing_molecular_graphics 'Bruker SHELXTL'
_computing_publication_material 'Bruker SHELXTL'
_computing_structure_refinement 'SHELXL-97 (Sheldrick, 1997)'
_computing_structure_solution 'SHELXS-97 (Sheldrick, 1990)'
_diffrn_ambient_temperature 293(2)
_diffrn_measured_fraction_theta_full 0.996
_diffrn_measured_fraction_theta_max 0.996
_diffrn_measurement_device_type 'CCD area detector'
_diffrn_measurement_method 'phi and omega scans'
_diffrn_radiation_monochromator graphite
_diffrn_radiation_source 'fine-focus sealed tube'
_diffrn_radiation_type MoK\a
_diffrn_radiation_wavelength 0.71073
_diffrn_reflns_av_R_equivalents 0.0272
_diffrn_reflns_av_sigmaI/netI 0.0255
_diffrn_reflns_limit_h_max 20
_diffrn_reflns_limit_h_min -20
_diffrn_reflns_limit_k_max 19
_diffrn_reflns_limit_k_min -19
_diffrn_reflns_limit_l_max 7
_diffrn_reflns_limit_l_min -6
_diffrn_reflns_number 5230
_diffrn_reflns_theta_full 25.49
_diffrn_reflns_theta_max 25.49
_diffrn_reflns_theta_min 2.59
_exptl_absorpt_coefficient_mu 4.294
_exptl_absorpt_correction_T_max 0.9040
_exptl_absorpt_correction_T_min 0.5412
_exptl_absorpt_correction_type multi-scan
_exptl_absorpt_process_details sadabs
_exptl_crystal_colour blue
_exptl_crystal_density_diffrn 2.367
_exptl_crystal_density_method 'not measured'
_exptl_crystal_description block
_exptl_crystal_F_000 1052
_exptl_crystal_size_max 0.16
_exptl_crystal_size_mid 0.07
_exptl_crystal_size_min 0.02
_refine_diff_density_max 0.449
_refine_diff_density_min -0.306
_refine_diff_density_rms 0.091
_refine_ls_extinction_method none
_refine_ls_goodness_of_fit_ref 1.029
_refine_ls_hydrogen_treatment constr
_refine_ls_matrix_type full
_refine_ls_number_parameters 128
_refine_ls_number_reflns 1388
_refine_ls_number_restraints 0
_refine_ls_restrained_S_all 1.029
_refine_ls_R_factor_all 0.0307
_refine_ls_R_factor_gt 0.0244
_refine_ls_shift/su_max 0.000
_refine_ls_shift/su_mean 0.000
_refine_ls_structure_factor_coef Fsqd
_refine_ls_weighting_details 'calc w=1/[\s^2^(Fo^2^)+(0.0324P)^2^+4.1694P] where P=(Fo^2^+2Fc^2^)/3'
_refine_ls_weighting_scheme calc
_refine_ls_wR_factor_gt 0.0611
_refine_ls_wR_factor_ref 0.0646
_reflns_number_gt 1217
_reflns_number_total 1388
_reflns_threshold_expression >2sigma(I)
_cod_data_source_file cg1001573_si_001.cif
_cod_data_source_block b
_cod_depositor_comments
;
The following automatic conversions were performed:

'_symmetry_cell_setting' value 'Monoclinic' changed to 'monoclinic'
according to /home/saulius/struct/CIF-dictionaries/cif_core.dic
dictionary named 'cif_core.dic' version 2.4.2 from 2011-04-26.

Automatic conversion script
Id: cif_fix_values 1715 2011-07-08 13:25:40Z adriana 
;
_cod_original_sg_symbol_H-M C2/c
_cod_database_code 4501612

loop_
_symmetry_equiv_pos_as_xyz
'x, y, z'
'-x, y, -z+1/2'
'x+1/2, y+1/2, z'
'-x+1/2, y+1/2, -z+1/2'
'-x, -y, -z'
'x, -y, z-1/2'
'-x+1/2, -y+1/2, -z'
'x+1/2, -y+1/2, z-1/2'

loop_
_atom_site_label
_atom_site_type_symbol
_atom_site_fract_x
_atom_site_fract_y
_atom_site_fract_z
_atom_site_U_iso_or_equiv
_atom_site_adp_type
_atom_site_occupancy
_atom_site_symmetry_multiplicity
_atom_site_calc_flag
_atom_site_refinement_flags
_atom_site_disorder_assembly
_atom_site_disorder_group
Cu1 Cu 0.13453(2) 0.12560(2) 0.14849(6) 0.01668(14) Uani 1 1 d . . .
Cu2 Cu 0.0000 -0.00878(3) 0.2500 0.01407(15) Uani 1 2 d S . .
O1 O 0.07976(13) 0.01275(13) 0.0668(3) 0.0130(4) Uani 1 1 d . . .
H1W H 0.1168 -0.0217 0.0725 0.020 Uiso 1 1 d R . .
O2 O 0.0000 0.15642(19) 0.2500 0.0214(7) Uani 1 2 d S . .
H2W H -0.0201 0.1900 0.1404 0.032 Uiso 1 1 d R . .
O3 O 0.4580(6) 0.0476(5) 0.5603(18) 0.114(4) Uani 0.50 1 d P A -1
H4W H 0.4920 0.0466 0.6942 0.171 Uiso 0.50 1 d PR A -1
H3W H 0.4816 0.0515 0.4546 0.171 Uiso 0.50 1 d PR A -1
O4 O 0.09019(14) 0.15689(14) -0.1771(4) 0.0219(5) Uani 1 1 d . . .
O5 O 0.06895(15) 0.27203(15) -0.4061(4) 0.0266(6) Uani 1 1 d . . .
O6 O 0.30685(14) 0.40935(14) 0.5470(4) 0.0221(5) Uani 1 1 d . . .
N1 N 0.18121(15) 0.24148(16) 0.1964(4) 0.0151(6) Uani 1 1 d . . .
C1 C 0.0978(2) 0.2362(2) -0.2134(5) 0.0186(7) Uani 1 1 d . . .
C2 C 0.1489(2) 0.2861(2) -0.0047(5) 0.0179(7) Uani 1 1 d . . .
C3 C 0.1637(2) 0.3720(2) -0.0207(6) 0.0264(8) Uani 1 1 d . . .
H3 H 0.1391 0.4024 -0.1582 0.032 Uiso 1 1 calc R . .
C4 C 0.2156(2) 0.4108(2) 0.1726(6) 0.0254(8) Uani 1 1 d . . .
H4 H 0.2261 0.4687 0.1660 0.030 Uiso 1 1 calc R . .
C5 C 0.2536(2) 0.3654(2) 0.3803(6) 0.0188(7) Uani 1 1 d . . .
C6 C 0.23341(19) 0.27748(19) 0.3942(5) 0.0146(6) Uani 1 1 d . . .

loop_
_atom_site_aniso_label
_atom_site_aniso_U_11
_atom_site_aniso_U_22
_atom_site_aniso_U_33
_atom_site_aniso_U_23
_atom_site_aniso_U_13
_atom_site_aniso_U_12
Cu1 0.0200(2) 0.0144(2) 0.0125(2) -0.00150(14) -0.00073(16) -0.00475(16)
Cu2 0.0139(3) 0.0196(3) 0.0073(3) 0.000 0.0006(2) 0.000
O1 0.0118(11) 0.0136(10) 0.0114(10) -0.0020(8) -0.0005(8) 0.0005(8)
O2 0.030(2) 0.0172(16) 0.0120(16) 0.000 -0.0018(13) 0.000
O3 0.124(8) 0.041(5) 0.150(9) 0.015(5) -0.006(7) -0.014(5)
O4 0.0266(13) 0.0209(12) 0.0144(11) -0.0015(9) -0.0006(10) -0.0041(10)
O5 0.0338(15) 0.0248(13) 0.0147(12) 0.0027(10) -0.0040(10) -0.0062(11)
O6 0.0266(13) 0.0163(11) 0.0169(12) -0.0006(9) -0.0047(10) -0.0077(10)
N1 0.0143(14) 0.0166(13) 0.0133(13) 0.0007(10) 0.0022(10) -0.0022(11)
C1 0.0186(17) 0.0203(17) 0.0152(16) -0.0014(13) 0.0019(13) -0.0033(14)
C2 0.0166(17) 0.0207(16) 0.0150(16) -0.0012(13) 0.0022(13) -0.0035(13)
C3 0.033(2) 0.0218(18) 0.0182(18) 0.0044(14) -0.0039(15) -0.0025(15)
C4 0.034(2) 0.0126(16) 0.0230(18) 0.0023(13) -0.0035(15) -0.0071(15)
C5 0.0175(17) 0.0200(17) 0.0169(16) -0.0003(13) 0.0013(13) -0.0016(14)
C6 0.0130(16) 0.0156(15) 0.0145(15) -0.0014(12) 0.0024(12) -0.0016(13)

loop_
_atom_type_symbol
_atom_type_description
_atom_type_scat_dispersion_real
_atom_type_scat_dispersion_imag
_atom_type_scat_source
C C 0.0033 0.0016 'International Tables Vol C Tables 4.2.6.8 and 6.1.1.4'
H H 0.0000 0.0000 'International Tables Vol C Tables 4.2.6.8 and 6.1.1.4'
N N 0.0061 0.0033 'International Tables Vol C Tables 4.2.6.8 and 6.1.1.4'
O O 0.0106 0.0060 'International Tables Vol C Tables 4.2.6.8 and 6.1.1.4'
Cu Cu 0.3201 1.2651 'International Tables Vol C Tables 4.2.6.8 and 6.1.1.4'

loop_
_geom_angle_atom_site_label_1
_geom_angle_atom_site_label_2
_geom_angle_atom_site_label_3
_geom_angle
_geom_angle_site_symmetry_1
_geom_angle_site_symmetry_3
O6 Cu1 O4 170.81(11) 7_556 .
O6 Cu1 N1 92.90(10) 7_556 .
O4 Cu1 N1 86.27(10) . .
O6 Cu1 O1 93.16(9) 7_556 .
O4 Cu1 O1 87.83(9) . .
N1 Cu1 O1 173.91(9) . .
O6 Cu1 O2 95.95(8) 7_556 .
O4 Cu1 O2 93.22(8) . .
N1 Cu1 O2 97.94(10) . .
O1 Cu1 O2 80.87(9) . .
O1 Cu2 O1 176.37(12) 6_556 5
O1 Cu2 O1 97.27(9) 6_556 .
O1 Cu2 O1 83.36(9) 5 .
O1 Cu2 O1 83.36(9) 6_556 2
O1 Cu2 O1 97.27(9) 5 2
O1 Cu2 O1 160.23(12) . 2
O1 Cu2 O2 91.81(6) 6_556 .
O1 Cu2 O2 91.81(6) 5 .
O1 Cu2 O2 80.11(6) . .
O1 Cu2 O2 80.11(6) 2 .
O1 Cu2 Cu2 41.71(6) 6_556 5_556
O1 Cu2 Cu2 138.81(6) 5 5_556
O1 Cu2 Cu2 135.64(6) . 5_556
O1 Cu2 Cu2 41.65(6) 2 5_556
O2 Cu2 Cu2 84.62(2) . 5_556
O1 Cu2 Cu2 138.81(6) 6_556 5
O1 Cu2 Cu2 41.71(6) 5 5
O1 Cu2 Cu2 41.65(6) . 5
O1 Cu2 Cu2 135.64(6) 2 5
O2 Cu2 Cu2 84.62(2) . 5
Cu2 Cu2 Cu2 169.23(4) 5_556 5
Cu2 O1 Cu2 96.64(9) 5 .
Cu2 O1 Cu1 113.86(10) 5 .
Cu2 O1 Cu1 111.30(10) . .
Cu2 O1 H1W 109.4 5 .
Cu2 O1 H1W 119.5 . .
Cu1 O1 H1W 106.2 . .
Cu1 O2 Cu2 79.05(7) . .
Cu1 O2 H2W 98.1 . .
Cu2 O2 H2W 129.6 . .
H4W O3 H3W 110.9 . .
C1 O4 Cu1 112.83(19) . .
C5 O6 Cu1 128.6(2) . 7_556
C2 N1 C6 122.3(3) . .
C2 N1 Cu1 107.8(2) . .
C6 N1 Cu1 129.8(2) . .
O5 C1 O4 124.4(3) . .
O5 C1 C2 119.8(3) . .
O4 C1 C2 115.8(3) . .
N1 C2 C3 122.0(3) . .
N1 C2 C1 116.1(3) . .
C3 C2 C1 121.8(3) . .
C4 C3 C2 117.8(3) . .
C4 C3 H3 121.1 . .
C2 C3 H3 121.1 . .
C3 C4 C5 121.6(3) . .
C3 C4 H4 119.2 . .
C5 C4 H4 119.2 . .
O6 C5 C4 115.3(3) . .
O6 C5 C6 125.8(3) . .
C4 C5 C6 118.8(3) . .
N1 C6 C5 117.3(3) . .
N1 C6 C6 118.1(3) . 7_556
C5 C6 C6 124.6(3) . 7_556

loop_
_geom_bond_atom_site_label_1
_geom_bond_atom_site_label_2
_geom_bond_distance
_geom_bond_site_symmetry_2
Cu1 O6 1.867(2) 7_556
Cu1 O4 1.910(2) .
Cu1 N1 1.974(3) .
Cu1 O1 1.997(2) .
Cu1 O2 2.5500(8) .
Cu2 O1 1.969(2) 6_556
Cu2 O1 1.9689(19) 5
Cu2 O1 1.971(2) .
Cu2 O1 1.971(2) 2
Cu2 O2 2.597(3) .
Cu2 Cu2 2.9427(5) 5_556
Cu2 Cu2 2.9427(5) 5
O1 Cu2 1.9689(19) 5
O1 H1W 0.8208 .
O2 H2W 0.8280 .
O3 H4W 0.8342 .
O3 H3W 0.8265 .
O4 C1 1.277(4) .
O5 C1 1.235(4) .
O6 C5 1.324(4) .
O6 Cu1 1.867(2) 7_556
N1 C2 1.350(4) .
N1 C6 1.369(4) .
C1 C2 1.506(4) .
C2 C3 1.381(5) .
C3 C4 1.369(5) .
C3 H3 0.9300 .
C4 C5 1.403(4) .
C4 H4 0.9300 .
C5 C6 1.432(4) .
C6 C6 1.488(6) 7_556

loop_
_geom_hbond_atom_site_label_D
_geom_hbond_atom_site_label_H
_geom_hbond_atom_site_label_A
_geom_hbond_distance_DH
_geom_hbond_distance_HA
_geom_hbond_distance_DA
_geom_hbond_angle_DHA
_geom_hbond_site_symmetry_A
O1 H1W O6 0.82 1.96 2.732(3) 157.1 4_545
O2 H2W O5 0.83 1.90 2.723(3) 175.6 2_554
O3 H4W O3 0.83 1.45 2.282(19) 172.4 2_656
O3 H3W O3 0.83 1.88 2.31(2) 110.8 5_656

loop_
_geom_torsion_atom_site_label_1
_geom_torsion_atom_site_label_2
_geom_torsion_atom_site_label_3
_geom_torsion_atom_site_label_4
_geom_torsion
_geom_torsion_site_symmetry_1
_geom_torsion_site_symmetry_4
O1 Cu2 O1 Cu2 176.40(12) 6_556 5
O1 Cu2 O1 Cu2 0.0 5 5
O1 Cu2 O1 Cu2 -93.02(7) 2 5
O2 Cu2 O1 Cu2 -93.02(7) . 5
Cu2 Cu2 O1 Cu2 -164.69(6) 5_556 5
O1 Cu2 O1 Cu1 -64.76(8) 6_556 .
O1 Cu2 O1 Cu1 118.85(13) 5 .
O1 Cu2 O1 Cu1 25.83(8) 2 .
O2 Cu2 O1 Cu1 25.83(8) . .
Cu2 Cu2 O1 Cu1 -45.84(14) 5_556 .
Cu2 Cu2 O1 Cu1 118.85(13) 5 .
O6 Cu1 O1 Cu2 177.20(11) 7_556 5
O4 Cu1 O1 Cu2 -11.94(11) . 5
N1 Cu1 O1 Cu2 2.6(10) . 5
O2 Cu1 O1 Cu2 81.67(9) . 5
O6 Cu1 O1 Cu2 69.25(12) 7_556 .
O4 Cu1 O1 Cu2 -119.89(11) . .
N1 Cu1 O1 Cu2 -105.4(9) . .
O2 Cu1 O1 Cu2 -26.28(8) . .
O6 Cu1 O2 Cu2 -73.66(7) 7_556 .
O4 Cu1 O2 Cu2 105.88(7) . .
N1 Cu1 O2 Cu2 -167.44(7) . .
O1 Cu1 O2 Cu2 18.59(6) . .
O1 Cu2 O2 Cu1 78.18(6) 6_556 .
O1 Cu2 O2 Cu1 -101.82(6) 5 .
O1 Cu2 O2 Cu1 -18.89(6) . .
O1 Cu2 O2 Cu1 161.11(6) 2 .
Cu2 Cu2 O2 Cu1 119.306(9) 5_556 .
Cu2 Cu2 O2 Cu1 -60.694(9) 5 .
O6 Cu1 O4 C1 -94.7(6) 7_556 .
N1 Cu1 O4 C1 -9.6(2) . .
O1 Cu1 O4 C1 168.8(2) . .
O2 Cu1 O4 C1 88.1(2) . .
O6 Cu1 N1 C2 -179.8(2) 7_556 .
O4 Cu1 N1 C2 9.3(2) . .
O1 Cu1 N1 C2 -5.2(10) . .
O2 Cu1 N1 C2 -83.4(2) . .
O6 Cu1 N1 C6 -3.3(3) 7_556 .
O4 Cu1 N1 C6 -174.1(3) . .
O1 Cu1 N1 C6 171.4(8) . .
O2 Cu1 N1 C6 93.2(3) . .
Cu1 O4 C1 O5 -174.9(3) . .
Cu1 O4 C1 C2 7.6(4) . .
C6 N1 C2 C3 -2.8(5) . .
Cu1 N1 C2 C3 174.1(3) . .
C6 N1 C2 C1 175.4(3) . .
Cu1 N1 C2 C1 -7.8(3) . .
O5 C1 C2 N1 -177.2(3) . .
O4 C1 C2 N1 0.4(4) . .
O5 C1 C2 C3 1.0(5) . .
O4 C1 C2 C3 178.6(3) . .
N1 C2 C3 C4 2.7(5) . .
C1 C2 C3 C4 -175.3(3) . .
C2 C3 C4 C5 0.6(6) . .
Cu1 O6 C5 C4 176.5(2) 7_556 .
Cu1 O6 C5 C6 -4.5(5) 7_556 .
C3 C4 C5 O6 175.4(3) . .
C3 C4 C5 C6 -3.7(5) . .
C2 N1 C6 C5 -0.5(4) . .
Cu1 N1 C6 C5 -176.7(2) . .
C2 N1 C6 C6 -179.2(3) . 7_556
Cu1 N1 C6 C6 4.7(5) . 7_556
O6 C5 C6 N1 -175.4(3) . .
C4 C5 C6 N1 3.6(5) . .
O6 C5 C6 C6 3.2(6) . 7_556
C4 C5 C6 C6 -177.8(4) . 7_556
